data_7158753
loop_
_publ_author_name
'Deng, Qingsong'
'Gu, Jun'
'Zhang, Huan'
'Zhang, Youlai'
'Meng, Xiangtai'

_publ_section_title
;
 Sustainable access to benzothiophene derivatives bearing a
 trifluoromethyl group via a three-component domino reaction in water
;
_journal_name_full 'Organic &amp; Biomolecular Chemistry'
_journal_paper_doi 10.1039/D2OB01034H
_journal_year 2022
_chemical_formula_moiety 'C26 H32 N2 O4 S2'
_chemical_formula_sum 'C26 H32 N2 O4 S2'
_chemical_formula_weight 500.65
_space_group_crystal_system orthorhombic
_space_group_IT_number 61
_space_group_name_Hall '-P 2ac 2ab'
_space_group_name_H-M_alt 'P b c a'
_atom_sites_solution_hydrogens geom
_atom_sites_solution_primary dual
_audit_creation_date 2022-05-05
_audit_creation_method
;
Olex2 1.5
(compiled 2021.12.09 svn.r5202d8cf for OlexSys, GUI svn.r6429)
;
_audit_update_record
;
2022-05-11 deposited with the CCDC.	2022-06-29 downloaded from the CCDC.
;
_cell_angle_alpha 90
_cell_angle_beta 90
_cell_angle_gamma 90
_cell_formula_units_Z 8
_cell_length_a 13.6854(3)
_cell_length_b 17.3409(3)
_cell_length_c 22.5373(3)
_cell_measurement_reflns_used 8343
_cell_measurement_temperature 292.3(2)
_cell_measurement_theta_max 78.6880
_cell_measurement_theta_min 3.9100
_cell_volume 5348.49(17)
_computing_cell_refinement 'CrysAlisPro 1.171.39.46e (Rigaku OD, 2018)'
_computing_data_collection 'CrysAlisPro 1.171.39.46e (Rigaku OD, 2018)'
_computing_data_reduction 'CrysAlisPro 1.171.39.46e (Rigaku OD, 2018)'
_computing_molecular_graphics 'Olex2 1.5 (Dolomanov et al., 2009)'
_computing_publication_material 'Olex2 1.5 (Dolomanov et al., 2009)'
_computing_structure_refinement 'SHELXL 2018/3 (Sheldrick, 2015)'
_computing_structure_solution 'SHELXT 2018/2 (Sheldrick, 2018)'
_diffrn_ambient_environment air
_diffrn_ambient_temperature 292.3(2)
_diffrn_detector 'CCD plate'
_diffrn_measured_fraction_theta_full 0.999
_diffrn_measured_fraction_theta_max 0.999
_diffrn_measurement_details
;
List of Runs (angles in degrees, time in seconds):

  # Type    Start    End  Width  t~exp~   \w     \q     \k     \f   Frames
#--------------------------------------------------------------------------
  1  \w      2.00  27.00   0.50    1.25    --    0.00 -57.00-150.00   50
  2  \w    -89.00  -2.00   0.50    1.25    --    0.00 -57.00-150.00  174
  3  \w    -63.00 -28.00   0.50    1.25    --    0.00 -57.00   0.00   70
  4  \w     52.00  78.00   0.50    1.25    --    0.00  57.00  30.00   52
  5  \w     19.00 107.00   0.50    9.00    --  106.20 -61.00  90.00  176
  6  \w     43.00  87.00   0.50    9.00    --  106.20 -61.00 -30.00   88
  7  \w    103.00 196.00   0.50    9.00    --  106.20  30.00-150.00  186
  8  \w     18.00  60.00   0.50    9.00    --  106.20 -30.00 -30.00   84
  9  \w    151.00 188.00   0.50    9.00    --  106.20  45.00 120.00   74
 10  \w     69.00  94.00   0.50    9.00    --  106.20 -30.00 -30.00   50
 11  \w     90.00 135.00   0.50    9.00    --  106.20 -45.00 -60.00   90
 12  \w    148.00 173.00   0.50    9.00    --  106.20  45.00-120.00   50
 13  \w     20.00  69.00   0.50    9.00    --  106.20 -45.00 -60.00   98
;
_diffrn_measurement_device 'four-circle diffractometer'
_diffrn_measurement_device_type 'XtaLAB AFC12 (RINC): Kappa dual home/near'
_diffrn_measurement_method '\w scans'
_diffrn_orient_matrix_type 'CrysAlisPro convention (1999,Acta A55,543-557)'
_diffrn_orient_matrix_UB_11 -0.0912769000
_diffrn_orient_matrix_UB_12 0.0514635000
_diffrn_orient_matrix_UB_13 0.0051539000
_diffrn_orient_matrix_UB_21 0.0046435000
_diffrn_orient_matrix_UB_22 -0.0064141000
_diffrn_orient_matrix_UB_23 0.0681280000
_diffrn_orient_matrix_UB_31 0.0656794000
_diffrn_orient_matrix_UB_32 0.0721377000
_diffrn_orient_matrix_UB_33 0.0024306000
_diffrn_radiation_monochromator mirror
_diffrn_radiation_probe x-ray
_diffrn_radiation_type 'Cu K\a'
_diffrn_radiation_wavelength 1.54184
_diffrn_reflns_av_R_equivalents 0.0370
_diffrn_reflns_av_unetI/netI 0.0323
_diffrn_reflns_Laue_measured_fraction_full 0.999
_diffrn_reflns_Laue_measured_fraction_max 0.999
_diffrn_reflns_limit_h_max 16
_diffrn_reflns_limit_h_min -16
_diffrn_reflns_limit_k_max 20
_diffrn_reflns_limit_k_min -11
_diffrn_reflns_limit_l_max 26
_diffrn_reflns_limit_l_min -19
_diffrn_reflns_number 20105
_diffrn_reflns_point_group_measured_fraction_full 0.999
_diffrn_reflns_point_group_measured_fraction_max 0.999
_diffrn_reflns_theta_full 65.080
_diffrn_reflns_theta_max 65.080
_diffrn_reflns_theta_min 3.923
_diffrn_source 'micro-focus sealed X-ray tube'
_diffrn_source_type 'Rigaku (Cu) X-ray Source'
_exptl_absorpt_coefficient_mu 2.073
_exptl_absorpt_correction_T_max 1.00000
_exptl_absorpt_correction_T_min 0.62041
_exptl_absorpt_correction_type multi-scan
_exptl_absorpt_process_details
;
CrysAlisPro 1.171.39.46e (Rigaku Oxford Diffraction, 2018)
Empirical absorption correction using spherical harmonics,
 implemented in SCALE3 ABSPACK scaling algorithm.
;
_exptl_crystal_density_diffrn 1.244
_exptl_crystal_description block
_exptl_crystal_F_000 2128
_refine_diff_density_max 0.323
_refine_diff_density_min -0.261
_refine_diff_density_rms 0.043
_refine_ls_extinction_method none
_refine_ls_goodness_of_fit_ref 1.060
_refine_ls_hydrogen_treatment constr
_refine_ls_matrix_type full
_refine_ls_number_parameters 340
_refine_ls_number_reflns 4561
_refine_ls_number_restraints 108
_refine_ls_restrained_S_all 1.105
_refine_ls_R_factor_all 0.0496
_refine_ls_R_factor_gt 0.0436
_refine_ls_shift/su_max 0.001
_refine_ls_shift/su_mean 0.000
_refine_ls_structure_factor_coef Fsqd
_refine_ls_weighting_details 'w=1/[\s^2^(Fo^2^)+(0.0797P)^2^+1.0841P] where P=(Fo^2^+2Fc^2^)/3'
_refine_ls_weighting_scheme calc
_refine_ls_wR_factor_gt 0.1294
_refine_ls_wR_factor_ref 0.1354
_reflns_Friedel_coverage 0.000
_reflns_number_gt 3899
_reflns_number_total 4561
_reflns_threshold_expression 'I > 2\s(I)'
_cod_data_source_file d2ob01034h2.cif
_cod_data_source_block mxt-20220504
_cod_database_code 7158753
_shelx_shelxl_version_number 2018/3
_chemical_oxdiff_formula 'C S N H O'
_shelx_space_group_comment
;
The symmetry employed for this shelxl refinement is uniquely defined
by the following loop, which should always be used as a source of
symmetry information in preference to the above space-group names.
They are only intended as comments.
;
_olex2_refinement_description
;
1. Fixed Uiso
 At 1.2 times of:
  All C(H) groups, All C(H,H) groups, All C(H,H,H,H) groups, All N(H) groups
 At 1.5 times of:
  All C(H,H,H) groups
2. Restrained distances
 C2-C1A = C3-C2 = C3A-C2A = C2A-C1 = C1-C00P = C1A-C00P
 1.53 with sigma of 0.02
 C3-C1A
 2.2 with sigma of 0.02
 C1A-C00P = C1-C00P
 1.53 with sigma of 0.02
 C2-C3 \\sim C2A-C3A
 with sigma of 0.02
 C00P-C1 \\sim C00P-C1A
 with sigma of 0.02
 C1-C2 \\sim C1A-C2A
 with sigma of 0.02
 C1-C3 \\sim C1A-C3A
 with sigma of 0.04
 C00P-C2 \\sim C00P-C2A
 with sigma of 0.04
3. Rigid bond restraints
 C1, C2, C3, C1A, C2A, C3A
 with sigma for 1-2 distances of 0.01 and sigma for 1-3 distances of 0.01
4. Uiso/Uaniso restraints and constraints
C1A \\sim C1 \\sim C2 \\sim C2A \\sim C3 \\sim C3A: within 3.8A with sigma of
0.01 and sigma for terminal atoms of 0.03 within 3.8A
C3 \\sim C3A: within 3.8A with sigma of 0.01 and sigma for terminal atoms of
0.03 within 3.8A
5. Others
 Sof(H00A)=Sof(H00B)=Sof(C1A)=Sof(H1AA)=Sof(H1AB)=Sof(C2A)=Sof(H2AA)=Sof(H2AB)=
 Sof(C3A)=Sof(H3AA)=Sof(H3AB)=Sof(H3AC)=1-FVAR(1)
 Sof(H00C)=Sof(H00E)=Sof(C1)=Sof(H1A)=Sof(H1B)=Sof(C2)=Sof(H2A)=Sof(H2B)=
 Sof(C3)=Sof(H3A)=Sof(H3B)=Sof(H3C)=FVAR(1)
6.a Secondary CH2 refined with riding coordinates:
 C00P(H00C,H00E), C00P(H00A,H00B), C00Q(H00F,H00G), C00S(H00P,H00Q), C00T(H00R,
 H00S), C1(H1A,H1B), C2(H2A,H2B), C1A(H1AA,H1AB), C2A(H2AA,H2AB)
6.b Aromatic/amide H refined with riding coordinates:
 N007(H007), N008(H008), C00D(H00D), C00J(H00J), C00K(H00K), C00L(H00L),
 C00M(H00M), C00N(H00N)
6.c Idealised Me refined as rotating group:
 C00R(H00H,H00I,H00O), C00U(H00T,H00U,H00V), C00W(H00W,H00X,H00Y), C3(H3A,H3B,
 H3C), C3A(H3AA,H3AB,H3AC)
;
_olex2_submission_special_instructions 'No special instructions were received'
_oxdiff_exptl_absorpt_empirical_details
;
Empirical correction (ABSPACK) includes:
- Absorption correction using spherical harmonics
- Frame scaling
;
_oxdiff_exptl_absorpt_empirical_full_max 1.577
_oxdiff_exptl_absorpt_empirical_full_min 0.760

loop_
_space_group_symop_operation_xyz
'x, y, z'
'-x+1/2, -y, z+1/2'
'-x, y+1/2, -z+1/2'
'x+1/2, -y+1/2, -z'
'-x, -y, -z'
'x-1/2, y, -z-1/2'
'x, -y-1/2, z-1/2'
'-x-1/2, y-1/2, z'

loop_
_atom_site_label
_atom_site_type_symbol
_atom_site_fract_x
_atom_site_fract_y
_atom_site_fract_z
_atom_site_U_iso_or_equiv
_atom_site_adp_type
_atom_site_occupancy
_atom_site_site_symmetry_order
_atom_site_calc_flag
_atom_site_refinement_flags_posn
_atom_site_refinement_flags_adp
_atom_site_refinement_flags_occupancy
_atom_site_disorder_assembly
_atom_site_disorder_group
S001 S 0.19702(4) 0.62740(3) 0.68026(2) 0.06338(19) Uani 1 1 d . . . . .
S002 S 0.23124(5) 0.58735(3) 0.59724(2) 0.06536(19) Uani 1 1 d . . . . .
O003 O 0.11583(12) 0.50379(8) 0.87264(7) 0.0671(4) Uani 1 1 d . . . . .
O004 O 0.12119(13) 0.65881(9) 0.78962(7) 0.0718(4) Uani 1 1 d . . . . .
O005 O 0.22224(14) 0.56053(9) 0.47572(7) 0.0762(5) Uani 1 1 d . . . . .
O006 O 0.16296(14) 0.71542(10) 0.40317(7) 0.0811(5) Uani 1 1 d . . . . .
N007 N 0.25583(15) 0.62607(9) 0.35685(7) 0.0618(5) Uani 1 1 d . . . . .
H007 H 0.291392 0.585749 0.362041 0.074 Uiso 1 1 calc R U . . .
N008 N 0.11034(14) 0.62225(10) 0.91412(7) 0.0624(5) Uani 1 1 d . . . . .
H008 H 0.120278 0.670569 0.908007 0.075 Uiso 1 1 calc R U . . .
C009 C 0.13002(14) 0.57364(11) 0.87117(8) 0.0506(4) Uani 1 1 d . . . . .
C00A C 0.26158(14) 0.57878(10) 0.78994(8) 0.0507(4) Uani 1 1 d . . . . .
C00B C 0.16938(16) 0.60951(11) 0.81408(8) 0.0521(4) Uani 1 1 d . . . . .
C00C C 0.21889(16) 0.66023(11) 0.40389(9) 0.0554(5) Uani 1 1 d . . . . .
C00D C 0.32928(15) 0.54532(12) 0.82873(9) 0.0559(5) Uani 1 1 d . . . . .
H00D H 0.313572 0.541764 0.868781 0.067 Uiso 1 1 calc R U . . .
C00E C 0.30155(14) 0.67609(12) 0.50487(9) 0.0528(5) Uani 1 1 d . . . . .
C00F C 0.28387(15) 0.58409(11) 0.72895(9) 0.0530(5) Uani 1 1 d . . . . .
C00G C 0.24753(16) 0.62533(11) 0.46377(9) 0.0545(5) Uani 1 1 d . . . . .
C00H C 0.30353(15) 0.66272(12) 0.56632(9) 0.0550(5) Uani 1 1 d . . . . .
C00I C 0.41846(16) 0.51739(12) 0.80981(10) 0.0618(5) Uani 1 1 d . . . . .
C00J C 0.35484(16) 0.73785(14) 0.48172(10) 0.0653(5) Uani 1 1 d . . . . .
H00J H 0.351667 0.747312 0.441148 0.078 Uiso 1 1 calc R U . . .
C00K C 0.37331(16) 0.55521(13) 0.70976(10) 0.0624(5) Uani 1 1 d . . . . .
H00K H 0.389338 0.557872 0.669712 0.075 Uiso 1 1 calc R U . . .
C00L C 0.36147(18) 0.71051(14) 0.60122(9) 0.0679(6) Uani 1 1 d . . . . .
H00L H 0.364507 0.702088 0.641933 0.081 Uiso 1 1 calc R U . . .
C00M C 0.43861(16) 0.52271(13) 0.74909(10) 0.0659(6) Uani 1 1 d . . . . .
H00M H 0.497706 0.503784 0.734840 0.079 Uiso 1 1 calc R U . . .
C00N C 0.41413(19) 0.76970(15) 0.57685(11) 0.0769(7) Uani 1 1 d . . . . .
H00N H 0.452493 0.800341 0.601432 0.092 Uiso 1 1 calc R U . . .
C00O C 0.41178(19) 0.78525(15) 0.51629(11) 0.0764(7) Uani 1 1 d . . . . .
C00P C 0.2395(2) 0.65315(15) 0.29608(10) 0.0757(7) Uani 1 1 d D . . . .
H00C H 0.217678 0.706341 0.297086 0.091 Uiso 0.697(4) 1 calc R U P A 2
H00E H 0.188363 0.622519 0.277876 0.091 Uiso 0.697(4) 1 calc R U P A 2
H00A H 0.239623 0.609007 0.269643 0.091 Uiso 0.303(4) 1 calc R U P A 1
H00B H 0.175405 0.676790 0.293868 0.091 Uiso 0.303(4) 1 calc R U P A 1
C00Q C 0.0725(2) 0.59842(15) 0.97168(10) 0.0745(7) Uani 1 1 d . . . . .
H00F H 0.067663 0.542632 0.972939 0.089 Uiso 1 1 calc R U . . .
H00G H 0.007437 0.619488 0.977168 0.089 Uiso 1 1 calc R U . . .
C00R C 0.4889(2) 0.48052(17) 0.85259(12) 0.0838(7) Uani 1 1 d . . . . .
H00H H 0.486484 0.507191 0.889884 0.126 Uiso 1 1 calc R U . . .
H00I H 0.553956 0.483385 0.836739 0.126 Uiso 1 1 calc R U . . .
H00O H 0.471321 0.427467 0.858406 0.126 Uiso 1 1 calc R U . . .
C00S C 0.1381(3) 0.62583(19) 1.02118(12) 0.0958(9) Uani 1 1 d . . . . .
H00P H 0.201894 0.602258 1.016611 0.115 Uiso 1 1 calc R U . . .
H00Q H 0.146257 0.681225 1.017906 0.115 Uiso 1 1 calc R U . . .
C00T C 0.0996(3) 0.6073(2) 1.08108(13) 0.1027(10) Uani 1 1 d . . . . .
H00R H 0.089429 0.552054 1.084079 0.123 Uiso 1 1 calc R U . . .
H00S H 0.036789 0.632331 1.086324 0.123 Uiso 1 1 calc R U . . .
C00U C 0.4681(3) 0.8513(2) 0.49001(17) 0.1233(14) Uani 1 1 d . . . . .
H00T H 0.481695 0.840696 0.449027 0.185 Uiso 1 1 calc R U . . .
H00U H 0.528411 0.857672 0.511181 0.185 Uiso 1 1 calc R U . . .
H00V H 0.430126 0.897668 0.493030 0.185 Uiso 1 1 calc R U . . .
C00W C 0.1672(4) 0.6326(3) 1.12934(16) 0.1418(16) Uani 1 1 d . . . . .
H00W H 0.230794 0.610881 1.122744 0.213 Uiso 1 1 calc R U . . .
H00X H 0.142532 0.615397 1.166947 0.213 Uiso 1 1 calc R U . . .
H00Y H 0.171731 0.687866 1.129331 0.213 Uiso 1 1 calc R U . . .
C1 C 0.3328(3) 0.6475(3) 0.25828(16) 0.0839(11) Uani 0.697(4) 1 d D U P A 2
H1A H 0.320410 0.657814 0.216661 0.101 Uiso 0.697(4) 1 calc R U P A 2
H1B H 0.365020 0.597954 0.262575 0.101 Uiso 0.697(4) 1 calc R U P A 2
C2 C 0.4236(4) 0.6729(3) 0.2795(2) 0.1018(14) Uani 0.697(4) 1 d D U P A 1
H2A H 0.436811 0.637825 0.312023 0.122 Uiso 0.697(4) 1 calc R U P A 1
H2B H 0.450017 0.654470 0.242196 0.122 Uiso 0.697(4) 1 calc R U P A 1
C3 C 0.4422(6) 0.7554(3) 0.2924(4) 0.151(3) Uani 0.697(4) 1 d D U P A 1
H3A H 0.431209 0.785378 0.257274 0.226 Uiso 0.697(4) 1 calc R U P A 1
H3B H 0.508688 0.761748 0.305173 0.226 Uiso 0.697(4) 1 calc R U P A 1
H3C H 0.398914 0.772445 0.323265 0.226 Uiso 0.697(4) 1 calc R U P A 1
C1A C 0.3089(6) 0.7061(6) 0.2762(5) 0.095(2) Uani 0.303(4) 1 d D U P A 1
H1AA H 0.304197 0.752565 0.299988 0.114 Uiso 0.303(4) 1 calc R U P A 1
H1AB H 0.294082 0.719893 0.235469 0.114 Uiso 0.303(4) 1 calc R U P A 1
C2A C 0.3941(8) 0.7177(8) 0.2905(5) 0.104(2) Uani 0.303(4) 1 d D U P A 2
H2AA H 0.360093 0.766599 0.287473 0.125 Uiso 0.303(4) 1 calc R U P A 2
H2AB H 0.407433 0.706416 0.331891 0.125 Uiso 0.303(4) 1 calc R U P A 2
C3A C 0.4851(9) 0.7166(9) 0.2539(6) 0.116(4) Uani 0.303(4) 1 d D U P A 2
H3AA H 0.468139 0.711294 0.212730 0.174 Uiso 0.303(4) 1 calc R U P A 2
H3AB H 0.525260 0.673866 0.265702 0.174 Uiso 0.303(4) 1 calc R U P A 2
H3AC H 0.520356 0.763840 0.259618 0.174 Uiso 0.303(4) 1 calc R U P A 2

loop_
_atom_site_aniso_label
_atom_site_aniso_U_11
_atom_site_aniso_U_22
_atom_site_aniso_U_33
_atom_site_aniso_U_23
_atom_site_aniso_U_13
_atom_site_aniso_U_12
S001 0.0668(4) 0.0789(4) 0.0445(3) 0.0053(2) 0.0051(2) 0.0023(2)
S002 0.0811(4) 0.0711(4) 0.0439(3) 0.0008(2) 0.0036(2) -0.0164(3)
O003 0.0792(10) 0.0498(8) 0.0723(9) -0.0002(6) 0.0191(8) -0.0029(7)
O004 0.0841(11) 0.0738(9) 0.0573(8) 0.0094(7) 0.0087(8) 0.0188(8)
O005 0.1146(14) 0.0598(9) 0.0542(8) 0.0015(7) -0.0075(9) -0.0099(9)
O006 0.0921(12) 0.0768(10) 0.0743(10) -0.0023(8) -0.0095(9) 0.0339(9)
N007 0.0859(13) 0.0542(9) 0.0452(9) -0.0016(7) -0.0111(8) 0.0123(8)
N008 0.0825(12) 0.0539(9) 0.0507(9) -0.0013(7) 0.0158(9) -0.0034(9)
C009 0.0505(10) 0.0517(10) 0.0496(10) 0.0005(8) 0.0049(8) 0.0016(8)
C00A 0.0554(11) 0.0502(10) 0.0466(10) 0.0011(8) 0.0062(8) -0.0066(8)
C00B 0.0610(11) 0.0494(9) 0.0458(10) -0.0023(8) 0.0030(9) -0.0035(9)
C00C 0.0644(12) 0.0506(10) 0.0512(11) -0.0026(8) -0.0082(9) 0.0040(9)
C00D 0.0586(12) 0.0596(11) 0.0496(10) 0.0032(8) 0.0029(9) -0.0084(9)
C00E 0.0524(11) 0.0603(11) 0.0457(10) 0.0004(8) 0.0009(8) 0.0017(8)
C00F 0.0580(11) 0.0549(10) 0.0462(10) 0.0005(8) 0.0052(9) -0.0064(8)
C00G 0.0620(12) 0.0566(11) 0.0448(10) -0.0019(8) 0.0017(9) 0.0064(9)
C00H 0.0578(11) 0.0624(11) 0.0447(10) -0.0003(8) 0.0024(9) -0.0034(9)
C00I 0.0560(12) 0.0624(12) 0.0670(13) 0.0079(10) 0.0012(10) -0.0052(9)
C00J 0.0664(13) 0.0782(14) 0.0514(11) 0.0098(10) -0.0015(10) -0.0070(11)
C00K 0.0665(13) 0.0677(12) 0.0529(11) 0.0007(9) 0.0144(10) -0.0023(10)
C00L 0.0751(15) 0.0825(14) 0.0461(11) -0.0026(10) -0.0020(10) -0.0133(12)
C00M 0.0570(12) 0.0683(13) 0.0724(14) 0.0046(11) 0.0130(11) 0.0013(10)
C00N 0.0790(16) 0.0860(16) 0.0657(14) -0.0038(12) -0.0070(12) -0.0255(13)
C00O 0.0740(15) 0.0842(15) 0.0711(14) 0.0122(12) -0.0058(12) -0.0236(13)
C00P 0.1044(19) 0.0761(15) 0.0467(12) 0.0033(10) -0.0168(12) 0.0071(13)
C00Q 0.0949(18) 0.0770(14) 0.0515(12) 0.0002(10) 0.0209(12) -0.0011(13)
C00R 0.0672(15) 0.0980(18) 0.0863(17) 0.0179(14) -0.0067(13) 0.0027(13)
C00S 0.116(2) 0.102(2) 0.0696(16) 0.0018(14) 0.0152(16) -0.0231(18)
C00T 0.123(3) 0.117(2) 0.0671(16) 0.0034(16) 0.0084(17) -0.020(2)
C00U 0.134(3) 0.134(3) 0.102(2) 0.034(2) -0.018(2) -0.072(2)
C00W 0.190(4) 0.157(4) 0.078(2) -0.004(2) -0.016(3) -0.051(3)
C1 0.100(3) 0.094(3) 0.0573(19) 0.0182(18) -0.0016(19) 0.001(2)
C2 0.113(3) 0.095(3) 0.097(3) 0.019(2) 0.023(3) 0.010(3)
C3 0.166(6) 0.101(4) 0.186(7) 0.035(4) -0.040(5) -0.035(4)
C1A 0.104(4) 0.097(5) 0.082(4) 0.025(4) -0.003(4) 0.002(4)
C2A 0.102(5) 0.106(5) 0.106(5) 0.013(5) -0.002(4) 0.000(5)
C3A 0.107(7) 0.136(9) 0.106(7) 0.029(7) 0.028(6) -0.021(6)

loop_
_atom_type_symbol
_atom_type_description
_atom_type_scat_dispersion_real
_atom_type_scat_dispersion_imag
_atom_type_scat_source
C C 0.0181 0.0091 'International Tables Vol C Tables 4.2.6.8 and 6.1.1.4'
H H 0.0000 0.0000 'International Tables Vol C Tables 4.2.6.8 and 6.1.1.4'
N N 0.0311 0.0180 'International Tables Vol C Tables 4.2.6.8 and 6.1.1.4'
O O 0.0492 0.0322 'International Tables Vol C Tables 4.2.6.8 and 6.1.1.4'
S S 0.3331 0.5567 'International Tables Vol C Tables 4.2.6.8 and 6.1.1.4'

loop_
_geom_angle_atom_site_label_1
_geom_angle_atom_site_label_2
_geom_angle_atom_site_label_3
_geom_angle
_geom_angle_site_symmetry_1
_geom_angle_site_symmetry_3
_geom_angle_publ_flag
C00F S001 S002 105.47(7) . . ?
C00H S002 S001 103.61(7) . . ?
C00C N007 H007 118.3 . . ?
C00C N007 C00P 123.41(18) . . ?
C00P N007 H007 118.3 . . ?
C009 N008 H008 118.4 . . ?
C009 N008 C00Q 123.23(18) . . ?
C00Q N008 H008 118.4 . . ?
O003 C009 N008 125.59(18) . . ?
O003 C009 C00B 118.72(17) . . ?
N008 C009 C00B 115.63(16) . . ?
C00D C00A C00B 119.08(17) . . ?
C00D C00A C00F 119.49(18) . . ?
C00F C00A C00B 121.40(18) . . ?
O004 C00B C009 118.58(18) . . ?
O004 C00B C00A 123.56(18) . . ?
C00A C00B C009 117.75(17) . . ?
O006 C00C N007 125.52(19) . . ?
O006 C00C C00G 118.72(18) . . ?
N007 C00C C00G 115.74(17) . . ?
C00A C00D H00D 118.7 . . ?
C00I C00D C00A 122.53(19) . . ?
C00I C00D H00D 118.7 . . ?
C00H C00E C00G 122.00(18) . . ?
C00J C00E C00G 118.97(18) . . ?
C00J C00E C00H 119.00(19) . . ?
C00A C00F S001 118.87(15) . . ?
C00K C00F S001 123.13(16) . . ?
C00K C00F C00A 118.00(19) . . ?
O005 C00G C00C 119.47(19) . . ?
O005 C00G C00E 123.99(18) . . ?
C00E C00G C00C 116.48(17) . . ?
C00E C00H S002 119.74(15) . . ?
C00L C00H S002 122.19(16) . . ?
C00L C00H C00E 118.06(19) . . ?
C00D C00I C00M 116.9(2) . . ?
C00D C00I C00R 121.2(2) . . ?
C00M C00I C00R 121.9(2) . . ?
C00E C00J H00J 118.6 . . ?
C00O C00J C00E 122.9(2) . . ?
C00O C00J H00J 118.6 . . ?
C00F C00K H00K 119.4 . . ?
C00M C00K C00F 121.16(19) . . ?
C00M C00K H00K 119.4 . . ?
C00H C00L H00L 119.3 . . ?
C00N C00L C00H 121.3(2) . . ?
C00N C00L H00L 119.3 . . ?
C00I C00M H00M 119.1 . . ?
C00K C00M C00I 121.9(2) . . ?
C00K C00M H00M 119.1 . . ?
C00L C00N H00N 119.1 . . ?
C00L C00N C00O 121.8(2) . . ?
C00O C00N H00N 119.1 . . ?
C00J C00O C00N 116.9(2) . . ?
C00J C00O C00U 121.5(2) . . ?
C00N C00O C00U 121.5(2) . . ?
N007 C00P H00C 109.3 . . ?
N007 C00P H00E 109.3 . . ?
N007 C00P H00A 108.7 . . ?
N007 C00P H00B 108.7 . . ?
N007 C00P C1 111.8(2) . . ?
H00C C00P H00E 107.9 . . ?
H00A C00P H00B 107.6 . . ?
C1 C00P H00C 109.3 . . ?
C1 C00P H00E 109.3 . . ?
C1A C00P N007 114.1(5) . . ?
C1A C00P H00A 108.7 . . ?
C1A C00P H00B 108.7 . . ?
N008 C00Q H00F 109.5 . . ?
N008 C00Q H00G 109.5 . . ?
N008 C00Q C00S 110.9(2) . . ?
H00F C00Q H00G 108.0 . . ?
C00S C00Q H00F 109.5 . . ?
C00S C00Q H00G 109.5 . . ?
C00I C00R H00H 109.5 . . ?
C00I C00R H00I 109.5 . . ?
C00I C00R H00O 109.5 . . ?
H00H C00R H00I 109.5 . . ?
H00H C00R H00O 109.5 . . ?
H00I C00R H00O 109.5 . . ?
C00Q C00S H00P 108.9 . . ?
C00Q C00S H00Q 108.9 . . ?
H00P C00S H00Q 107.8 . . ?
C00T C00S C00Q 113.1(3) . . ?
C00T C00S H00P 108.9 . . ?
C00T C00S H00Q 108.9 . . ?
C00S C00T H00R 109.2 . . ?
C00S C00T H00S 109.2 . . ?
C00S C00T C00W 112.2(3) . . ?
H00R C00T H00S 107.9 . . ?
C00W C00T H00R 109.2 . . ?
C00W C00T H00S 109.2 . . ?
C00O C00U H00T 109.5 . . ?
C00O C00U H00U 109.5 . . ?
C00O C00U H00V 109.5 . . ?
H00T C00U H00U 109.5 . . ?
H00T C00U H00V 109.5 . . ?
H00U C00U H00V 109.5 . . ?
C00T C00W H00W 109.5 . . ?
C00T C00W H00X 109.5 . . ?
C00T C00W H00Y 109.5 . . ?
H00W C00W H00X 109.5 . . ?
H00W C00W H00Y 109.5 . . ?
H00X C00W H00Y 109.5 . . ?
C00P C1 H1A 112.3 . . ?
C00P C1 H1B 112.3 . . ?
C00P C1 C2A 97.5(5) . . ?
H1A C1 H1B 109.9 . . ?
C2A C1 H1A 112.3 . . ?
C2A C1 H1B 112.3 . . ?
H2A C2 H2B 112.2 . . ?
C3 C2 H2A 115.2 . . ?
C3 C2 H2B 115.2 . . ?
C3 C2 C1A 80.7(5) . . ?
C1A C2 H2A 115.2 . . ?
C1A C2 H2B 115.2 . . ?
C2 C3 H3A 109.5 . . ?
C2 C3 H3B 109.5 . . ?
C2 C3 H3C 109.5 . . ?
H3A C3 H3B 109.5 . . ?
H3A C3 H3C 109.5 . . ?
H3B C3 H3C 109.5 . . ?
C00P C1A C2 113.4(6) . . ?
C00P C1A H1AA 108.9 . . ?
C00P C1A H1AB 108.9 . . ?
C2 C1A H1AA 108.9 . . ?
C2 C1A H1AB 108.9 . . ?
H1AA C1A H1AB 107.7 . . ?
C1 C2A H2AA 111.8 . . ?
C1 C2A H2AB 111.8 . . ?
H2AA C2A H2AB 109.5 . . ?
C3A C2A C1 99.8(10) . . ?
C3A C2A H2AA 111.8 . . ?
C3A C2A H2AB 111.8 . . ?
C2A C3A H3AA 109.5 . . ?
C2A C3A H3AB 109.5 . . ?
C2A C3A H3AC 109.5 . . ?
H3AA C3A H3AB 109.5 . . ?
H3AA C3A H3AC 109.5 . . ?
H3AB C3A H3AC 109.5 . . ?

loop_
_geom_bond_atom_site_label_1
_geom_bond_atom_site_label_2
_geom_bond_distance
_geom_bond_site_symmetry_2
_geom_bond_publ_flag
S001 S002 2.0499(7) . ?
S001 C00F 1.784(2) . ?
S002 C00H 1.781(2) . ?
O003 C009 1.227(2) . ?
O004 C00B 1.212(2) . ?
O005 C00G 1.206(3) . ?
O006 C00C 1.225(3) . ?
N007 H007 0.8600 . ?
N007 C00C 1.315(3) . ?
N007 C00P 1.465(3) . ?
N008 H008 0.8600 . ?
N008 C009 1.311(3) . ?
N008 C00Q 1.457(3) . ?
C009 C00B 1.527(3) . ?
C00A C00B 1.474(3) . ?
C00A C00D 1.400(3) . ?
C00A C00F 1.411(3) . ?
C00C C00G 1.530(3) . ?
C00D H00D 0.9300 . ?
C00D C00I 1.381(3) . ?
C00E C00G 1.476(3) . ?
C00E C00H 1.405(3) . ?
C00E C00J 1.397(3) . ?
C00F C00K 1.392(3) . ?
C00H C00L 1.391(3) . ?
C00I C00M 1.399(3) . ?
C00I C00R 1.506(3) . ?
C00J H00J 0.9300 . ?
C00J C00O 1.375(3) . ?
C00K H00K 0.9300 . ?
C00K C00M 1.379(3) . ?
C00L H00L 0.9300 . ?
C00L C00N 1.369(3) . ?
C00M H00M 0.9300 . ?
C00N H00N 0.9300 . ?
C00N C00O 1.392(4) . ?
C00O C00U 1.502(4) . ?
C00P H00C 0.9700 . ?
C00P H00E 0.9700 . ?
C00P H00A 0.9700 . ?
C00P H00B 0.9700 . ?
C00P C1 1.538(5) . ?
C00P C1A 1.395(8) . ?
C00Q H00F 0.9700 . ?
C00Q H00G 0.9700 . ?
C00Q C00S 1.509(4) . ?
C00R H00H 0.9600 . ?
C00R H00I 0.9600 . ?
C00R H00O 0.9600 . ?
C00S H00P 0.9700 . ?
C00S H00Q 0.9700 . ?
C00S C00T 1.484(4) . ?
C00T H00R 0.9700 . ?
C00T H00S 0.9700 . ?
C00T C00W 1.494(5) . ?
C00U H00T 0.9600 . ?
C00U H00U 0.9600 . ?
C00U H00V 0.9600 . ?
C00W H00W 0.9600 . ?
C00W H00X 0.9600 . ?
C00W H00Y 0.9600 . ?
C1 H1A 0.9700 . ?
C1 H1B 0.9700 . ?
C1 C2A 1.647(13) . ?
C2 H2A 0.9700 . ?
C2 H2B 0.9700 . ?
C2 C3 1.481(7) . ?
C2 C1A 1.672(10) . ?
C3 H3A 0.9600 . ?
C3 H3B 0.9600 . ?
C3 H3C 0.9600 . ?
C1A H1AA 0.9700 . ?
C1A H1AB 0.9700 . ?
C2A H2AA 0.9700 . ?
C2A H2AB 0.9700 . ?
C2A C3A 1.495(11) . ?
C3A H3AA 0.9600 . ?
C3A H3AB 0.9600 . ?
C3A H3AC 0.9600 . ?

loop_
_geom_torsion_atom_site_label_1
_geom_torsion_atom_site_label_2
_geom_torsion_atom_site_label_3
_geom_torsion_atom_site_label_4
_geom_torsion
_geom_torsion_site_symmetry_1
_geom_torsion_site_symmetry_2
_geom_torsion_site_symmetry_3
_geom_torsion_site_symmetry_4
_geom_torsion_publ_flag
S001 S002 C00H C00E -148.95(15) . . . . ?
S001 S002 C00H C00L 29.9(2) . . . . ?
S001 C00F C00K C00M 179.49(17) . . . . ?
S002 S001 C00F C00A -158.94(14) . . . . ?
S002 S001 C00F C00K 21.23(18) . . . . ?
S002 C00H C00L C00N -177.9(2) . . . . ?
O003 C009 C00B O004 120.6(2) . . . . ?
O003 C009 C00B C00A -55.9(3) . . . . ?
O006 C00C C00G O005 114.3(3) . . . . ?
O006 C00C C00G C00E -62.8(3) . . . . ?
N007 C00C C00G O005 -64.1(3) . . . . ?
N007 C00C C00G C00E 118.8(2) . . . . ?
N007 C00P C1 C2A -70.9(6) . . . . ?
N007 C00P C1A C2 56.9(9) . . . . ?
N008 C009 C00B O004 -56.6(3) . . . . ?
N008 C009 C00B C00A 126.9(2) . . . . ?
N008 C00Q C00S C00T 176.4(3) . . . . ?
C009 N008 C00Q C00S 123.4(3) . . . . ?
C00A C00D C00I C00M -1.0(3) . . . . ?
C00A C00D C00I C00R -179.0(2) . . . . ?
C00A C00F C00K C00M -0.3(3) . . . . ?
C00B C00A C00D C00I -177.98(19) . . . . ?
C00B C00A C00F S001 -1.2(2) . . . . ?
C00B C00A C00F C00K 178.64(18) . . . . ?
C00C N007 C00P C1 139.6(3) . . . . ?
C00C N007 C00P C1A 90.0(6) . . . . ?
C00D C00A C00B O004 156.5(2) . . . . ?
C00D C00A C00B C009 -27.2(3) . . . . ?
C00D C00A C00F S001 -179.65(14) . . . . ?
C00D C00A C00F C00K 0.2(3) . . . . ?
C00D C00I C00M C00K 0.8(3) . . . . ?
C00E C00H C00L C00N 1.0(4) . . . . ?
C00E C00J C00O C00N -0.5(4) . . . . ?
C00E C00J C00O C00U -179.9(3) . . . . ?
C00F C00A C00B O004 -22.0(3) . . . . ?
C00F C00A C00B C009 154.35(18) . . . . ?
C00F C00A C00D C00I 0.5(3) . . . . ?
C00F C00K C00M C00I -0.2(3) . . . . ?
C00G C00E C00H S002 -5.3(3) . . . . ?
C00G C00E C00H C00L 175.9(2) . . . . ?
C00G C00E C00J C00O -176.1(2) . . . . ?
C00H C00E C00G O005 -19.0(3) . . . . ?
C00H C00E C00G C00C 157.98(19) . . . . ?
C00H C00E C00J C00O 1.9(3) . . . . ?
C00H C00L C00N C00O 0.4(4) . . . . ?
C00J C00E C00G O005 158.9(2) . . . . ?
C00J C00E C00G C00C -24.1(3) . . . . ?
C00J C00E C00H S002 176.82(17) . . . . ?
C00J C00E C00H C00L -2.1(3) . . . . ?
C00L C00N C00O C00J -0.7(4) . . . . ?
C00L C00N C00O C00U 178.7(3) . . . . ?
C00P N007 C00C O006 4.1(4) . . . . ?
C00P N007 C00C C00G -177.6(2) . . . . ?
C00P C1 C2A C3A -178.2(8) . . . . ?
C00Q N008 C009 O003 3.1(4) . . . . ?
C00Q N008 C009 C00B -179.9(2) . . . . ?
C00Q C00S C00T C00W 178.1(3) . . . . ?
C00R C00I C00M C00K 178.8(2) . . . . ?
C3 C2 C1A C00P -146.3(9) . . . . ?
